data_4304565
loop_
_publ_author_name
'Armando A. Diaz'
'Bryan Buster'
'Daniel Schomisch'
'Masood A. Khan'
'J. Clayton Baum'
'Rudolf J. Wehmschulte'

_publ_contact_author
; 
   Prof. Rudolf J. Wehmschulte 
   Department of Chemistry 
   Florida Institute of Technology 
   150 West University Blvd. 
   Melbourne, FL  32901  USA 
;
_publ_contact_author_email rwehmsch@fit.edu
_publ_contact_author_fax 1(321)6748951
_publ_contact_author_phone 1(321)6747659
_publ_section_title
;
Size Matters: Room Temperature P-C Bond Formation Through C-H
Activation in m-Terphenyldiiodophosphines
;
_journal_name_full 'Inorganic Chemistry'
_journal_page_first 2858
_journal_page_last 2863
_journal_paper_doi 10.1021/ic702105s
_journal_volume 47
_journal_year 2008
_chemical_formula_sum 'C12 H8 I P'
_chemical_formula_weight 310.05
_chemical_name_systematic
; 
 ? 
;
_space_group_IT_number 14
_symmetry_cell_setting monoclinic
_symmetry_space_group_name_Hall '-P 2yn'
_symmetry_space_group_name_H-M 'P 1 21/n 1'
_atom_sites_solution_hydrogens geom
_atom_sites_solution_primary direct
_atom_sites_solution_secondary difmap
_audit_creation_method SHELXL-97
_cell_angle_alpha 90.00
_cell_angle_beta 91.757(3)
_cell_angle_gamma 90.00
_cell_formula_units_Z 4
_cell_length_a 8.4166(14)
_cell_length_b 8.9856(15)
_cell_length_c 14.101(2)
_cell_measurement_reflns_used 5458
_cell_measurement_temperature 95(2)
_cell_measurement_theta_max 28.21
_cell_measurement_theta_min 2.27
_cell_volume 1065.9(3)
_computing_cell_refinement 'Bruker SMART'
_computing_data_collection 'Bruker SMART'
_computing_data_reduction 'Bruker SAINT'
_computing_molecular_graphics 'Bruker SHELXTL'
_computing_publication_material 'Bruker SHELXTL'
_computing_structure_refinement 'SHELXL-97 (Sheldrick, 1997)'
_computing_structure_solution 'SHELXS-97 (Sheldrick, 1990)'
_diffrn_ambient_temperature 95(2)
_diffrn_measured_fraction_theta_full 1.000
_diffrn_measured_fraction_theta_max 0.979
_diffrn_measurement_device_type 'CCD area detector'
_diffrn_measurement_method 'phi and omega scans'
_diffrn_radiation_monochromator graphite
_diffrn_radiation_source 'fine-focus sealed tube'
_diffrn_radiation_type MoK\a
_diffrn_radiation_wavelength 0.71073
_diffrn_reflns_av_R_equivalents 0.0000
_diffrn_reflns_av_sigmaI/netI 0.0195
_diffrn_reflns_limit_h_max 11
_diffrn_reflns_limit_h_min -11
_diffrn_reflns_limit_k_max 11
_diffrn_reflns_limit_k_min -11
_diffrn_reflns_limit_l_max 18
_diffrn_reflns_limit_l_min -18
_diffrn_reflns_number 20292
_diffrn_reflns_theta_full 26.50
_diffrn_reflns_theta_max 28.30
_diffrn_reflns_theta_min 2.69
_diffrn_standards_decay_% 0
_diffrn_standards_interval_count 0
_diffrn_standards_number 0
_exptl_absorpt_coefficient_mu 3.108
_exptl_absorpt_correction_T_max 0.8354
_exptl_absorpt_correction_T_min 0.5225
_exptl_absorpt_correction_type multi-scan
_exptl_absorpt_process_details Bruker(2001)SADABS,BrukerAXSInc.,Madison,WI
_exptl_crystal_colour Yellow
_exptl_crystal_density_diffrn 1.932
_exptl_crystal_density_method 'not measured'
_exptl_crystal_description Needle
_exptl_crystal_F_000 592
_exptl_crystal_size_max 0.24
_exptl_crystal_size_mid 0.08
_exptl_crystal_size_min 0.06
_refine_diff_density_max 1.067
_refine_diff_density_min -0.422
_refine_diff_density_rms 0.093
_refine_ls_extinction_method none
_refine_ls_goodness_of_fit_ref 1.071
_refine_ls_hydrogen_treatment mixed
_refine_ls_matrix_type full
_refine_ls_number_parameters 130
_refine_ls_number_reflns 20359
_refine_ls_number_restraints 0
_refine_ls_restrained_S_all 1.071
_refine_ls_R_factor_all 0.0305
_refine_ls_R_factor_gt 0.0285
_refine_ls_shift/su_max 0.030
_refine_ls_shift/su_mean 0.001
_refine_ls_structure_factor_coef Fsqd
_refine_ls_weighting_details 'calc w=1/[\s^2^(Fo^2^)+(0.0530P)^2^+0.0000P] where P=(Fo^2^+2Fc^2^)/3'
_refine_ls_weighting_scheme calc
_refine_ls_wR_factor_gt 0.0764
_refine_ls_wR_factor_ref 0.0776
_reflns_number_gt 18879
_reflns_number_total 20292
_reflns_threshold_expression >2sigma(I)
_cod_data_source_file ic702105s-file003.cif
_cod_data_source_block rw4153t,_Compound_12
_cod_depositor_comments
;
The following automatic conversions were performed:
'_symmetry_cell_setting' value 'Monoclinic' changed to 'monoclinic'
according to '/home/saulius/struct/CIF-dictionaries/cif_core.dic'
dictionary named 'cif_core.dic' version 2.4.1 from 2010-06-29.

Automatic conversion script
Id: cif_fix_enum 1527 2010-12-29 10:47:43Z saulius 
;
_cod_original_cell_volume 1066.0(3)
_cod_database_code 4304565

loop_
_symmetry_equiv_pos_as_xyz
'x, y, z'
'-x+1/2, y+1/2, -z+1/2'
'-x, -y, -z'
'x-1/2, -y-1/2, z-1/2'

loop_
_atom_site_label
_atom_site_type_symbol
_atom_site_fract_x
_atom_site_fract_y
_atom_site_fract_z
_atom_site_U_iso_or_equiv
_atom_site_adp_type
_atom_site_occupancy
_atom_site_symmetry_multiplicity
_atom_site_calc_flag
_atom_site_refinement_flags
_atom_site_disorder_assembly
_atom_site_disorder_group
I1 I 0.220075(7) 0.448519(7) 0.033593(5) 0.01736(2) Uani 1 1 d . . .
P1 P 0.41044(3) 0.23627(3) 0.050832(18) 0.01413(5) Uani 1 1 d . . .
C1 C 0.14050(10) -0.13188(11) 0.02979(8) 0.0170(2) Uani 1 1 d . . .
H1A H 0.1148 -0.2002 -0.0198 0.020 Uiso 1 1 calc R . .
C2 C 0.08270(11) -0.15352(11) 0.11967(8) 0.0198(2) Uani 1 1 d . . .
H2A H 0.0152 -0.2360 0.1310 0.024 Uiso 1 1 calc R . .
C3 C 0.12168(11) -0.05687(11) 0.19348(8) 0.0196(2) Uani 1 1 d . . .
H3A H 0.0809 -0.0736 0.2546 0.024 Uiso 1 1 calc R . .
C4 C 0.22055(11) 0.06491(11) 0.17818(8) 0.0171(2) Uani 1 1 d . . .
H4A H 0.2501 0.1297 0.2290 0.021 Uiso 1 1 calc R . .
C5 C 0.27513(10) 0.09005(11) 0.08763(7) 0.0140(2) Uani 1 1 d . . .
C6 C 0.23694(10) -0.00884(12) 0.01261(7) 0.0143(2) Uani 1 1 d . . .
C7 C 0.30581(11) 0.03410(10) -0.07698(8) 0.0145(2) Uani 1 1 d . . .
C8 C 0.28976(11) -0.03769(11) -0.16450(8) 0.0173(2) Uani 1 1 d . . .
H8A H 0.2296 -0.1269 -0.1701 0.021 Uiso 1 1 calc R . .
C9 C 0.36142(12) 0.02109(12) -0.24308(8) 0.0208(2) Uani 1 1 d . . .
H9A H 0.3490 -0.0276 -0.3026 0.025 Uiso 1 1 calc R . .
C10 C 0.45164(11) 0.15095(12) -0.23598(7) 0.0192(2) Uani 1 1 d . . .
H10A H 0.5004 0.1901 -0.2905 0.023 Uiso 1 1 calc R . .
C11 C 0.47039(10) 0.22318(11) -0.14924(7) 0.0174(2) Uani 1 1 d . . .
H11A H 0.5330 0.3109 -0.1439 0.021 Uiso 1 1 calc R . .
C12 C 0.39669(10) 0.16593(11) -0.07038(7) 0.0144(2) Uani 1 1 d . . .

loop_
_atom_site_aniso_label
_atom_site_aniso_U_11
_atom_site_aniso_U_22
_atom_site_aniso_U_33
_atom_site_aniso_U_23
_atom_site_aniso_U_13
_atom_site_aniso_U_12
I1 0.02255(4) 0.01396(4) 0.01556(4) -0.00024(2) 0.00054(3) 0.00472(2)
P1 0.01462(11) 0.01308(12) 0.01463(13) -0.00043(10) -0.00055(9) 0.00055(9)
C1 0.0144(5) 0.0140(5) 0.0226(5) 0.0006(4) -0.0015(4) 0.0015(3)
C2 0.0154(5) 0.0179(5) 0.0262(6) 0.0056(4) 0.0012(4) 0.0006(4)
C3 0.0170(5) 0.0231(6) 0.0191(6) 0.0068(4) 0.0043(4) 0.0039(4)
C4 0.0168(5) 0.0180(5) 0.0165(5) -0.0005(4) 0.0005(4) 0.0042(3)
C5 0.0130(4) 0.0126(4) 0.0161(5) 0.0015(4) -0.0011(3) 0.0020(3)
C6 0.0120(4) 0.0127(4) 0.0180(5) 0.0006(4) -0.0012(3) 0.0036(3)
C7 0.0123(4) 0.0144(5) 0.0166(5) -0.0003(4) -0.0003(3) 0.0049(3)
C8 0.0175(5) 0.0165(5) 0.0177(6) -0.0039(4) -0.0026(4) 0.0023(3)
C9 0.0217(5) 0.0234(5) 0.0171(6) -0.0049(5) -0.0010(4) 0.0071(4)
C10 0.0192(5) 0.0234(5) 0.0152(5) 0.0034(4) 0.0038(4) 0.0066(4)
C11 0.0150(4) 0.0164(5) 0.0209(6) -0.0002(4) 0.0020(4) 0.0029(3)
C12 0.0123(4) 0.0150(5) 0.0158(5) -0.0016(4) 0.0001(3) 0.0035(3)

loop_
_atom_type_symbol
_atom_type_description
_atom_type_scat_dispersion_real
_atom_type_scat_dispersion_imag
_atom_type_scat_source
C C 0.0033 0.0016 'International Tables Vol C Tables 4.2.6.8 and 6.1.1.4'
H H 0.0000 0.0000 'International Tables Vol C Tables 4.2.6.8 and 6.1.1.4'
P P 0.1023 0.0942 'International Tables Vol C Tables 4.2.6.8 and 6.1.1.4'
I I -0.4742 1.8119 'International Tables Vol C Tables 4.2.6.8 and 6.1.1.4'

loop_
_geom_angle_atom_site_label_1
_geom_angle_atom_site_label_2
_geom_angle_atom_site_label_3
_geom_angle
_geom_angle_site_symmetry_1
_geom_angle_site_symmetry_3
_geom_angle_publ_flag
C12 P1 C5 89.70(5) . . ?
C12 P1 I1 98.71(3) . . ?
C5 P1 I1 99.98(3) . . ?
C2 C1 C6 119.47(10) . . ?
C2 C1 H1A 120.3 . . ?
C6 C1 H1A 120.3 . . ?
C1 C2 C3 121.14(9) . . ?
C1 C2 H2A 119.4 . . ?
C3 C2 H2A 119.4 . . ?
C2 C3 C4 120.22(10) . . ?
C2 C3 H3A 119.9 . . ?
C4 C3 H3A 119.9 . . ?
C5 C4 C3 119.04(10) . . ?
C5 C4 H4A 120.5 . . ?
C3 C4 H4A 120.5 . . ?
C4 C5 C6 120.85(9) . . ?
C4 C5 P1 127.27(8) . . ?
C6 C5 P1 111.72(8) . . ?
C1 C6 C5 119.24(10) . . ?
C1 C6 C7 127.46(10) . . ?
C5 C6 C7 113.29(9) . . ?
C8 C7 C12 118.93(10) . . ?
C8 C7 C6 127.86(9) . . ?
C12 C7 C6 113.20(9) . . ?
C9 C8 C7 119.96(10) . . ?
C9 C8 H8A 120.0 . . ?
C7 C8 H8A 120.0 . . ?
C8 C9 C10 120.81(10) . . ?
C8 C9 H9A 119.6 . . ?
C10 C9 H9A 119.6 . . ?
C11 C10 C9 120.08(10) . . ?
C11 C10 H10A 120.0 . . ?
C9 C10 H10A 120.0 . . ?
C10 C11 C12 119.37(9) . . ?
C10 C11 H11A 120.3 . . ?
C12 C11 H11A 120.3 . . ?
C11 C12 C7 120.83(9) . . ?
C11 C12 P1 127.26(8) . . ?
C7 C12 P1 111.81(7) . . ?

loop_
_geom_bond_atom_site_label_1
_geom_bond_atom_site_label_2
_geom_bond_distance
_geom_bond_site_symmetry_2
_geom_bond_publ_flag
I1 P1 2.4980(4) . ?
P1 C12 1.8228(10) . ?
P1 C5 1.8245(10) . ?
C1 C2 1.3851(14) . ?
C1 C6 1.3972(14) . ?
C1 H1A 0.9500 . ?
C2 C3 1.3872(15) . ?
C2 H2A 0.9500 . ?
C3 C4 1.3955(14) . ?
C3 H3A 0.9500 . ?
C4 C5 1.3887(15) . ?
C4 H4A 0.9500 . ?
C5 C6 1.4110(14) . ?
C6 C7 1.4581(15) . ?
C7 C8 1.3954(15) . ?
C7 C12 1.4116(13) . ?
C8 C9 1.3827(16) . ?
C8 H8A 0.9500 . ?
C9 C10 1.3941(15) . ?
C9 H9A 0.9500 . ?
C10 C11 1.3894(14) . ?
C10 H10A 0.9500 . ?
C11 C12 1.3886(13) . ?
C11 H11A 0.9500 . ?

loop_
_geom_torsion_atom_site_label_1
_geom_torsion_atom_site_label_2
_geom_torsion_atom_site_label_3
_geom_torsion_atom_site_label_4
_geom_torsion
_geom_torsion_site_symmetry_1
_geom_torsion_site_symmetry_2
_geom_torsion_site_symmetry_3
_geom_torsion_site_symmetry_4
_geom_torsion_publ_flag
C6 C1 C2 C3 -1.39(14) . . . . ?
C1 C2 C3 C4 0.06(14) . . . . ?
C2 C3 C4 C5 1.89(14) . . . . ?
C3 C4 C5 C6 -2.51(14) . . . . ?
C3 C4 C5 P1 -177.52(7) . . . . ?
C12 P1 C5 C4 -179.94(9) . . . . ?
I1 P1 C5 C4 -81.15(8) . . . . ?
C12 P1 C5 C6 4.68(7) . . . . ?
I1 P1 C5 C6 103.46(6) . . . . ?
C2 C1 C6 C5 0.76(13) . . . . ?
C2 C1 C6 C7 -178.63(9) . . . . ?
C4 C5 C6 C1 1.20(13) . . . . ?
P1 C5 C6 C1 176.92(7) . . . . ?
C4 C5 C6 C7 -179.33(8) . . . . ?
P1 C5 C6 C7 -3.61(10) . . . . ?
C1 C6 C7 C8 0.30(16) . . . . ?
C5 C6 C7 C8 -179.12(9) . . . . ?
C1 C6 C7 C12 179.42(9) . . . . ?
C5 C6 C7 C12 0.00(11) . . . . ?
C12 C7 C8 C9 -0.44(14) . . . . ?
C6 C7 C8 C9 178.64(9) . . . . ?
C7 C8 C9 C10 0.75(15) . . . . ?
C8 C9 C10 C11 -0.07(14) . . . . ?
C9 C10 C11 C12 -0.91(14) . . . . ?
C10 C11 C12 C7 1.22(13) . . . . ?
C10 C11 C12 P1 177.29(7) . . . . ?
C8 C7 C12 C11 -0.55(13) . . . . ?
C6 C7 C12 C11 -179.76(8) . . . . ?
C8 C7 C12 P1 -177.18(7) . . . . ?
C6 C7 C12 P1 3.61(10) . . . . ?
C5 P1 C12 C11 178.95(9) . . . . ?
I1 P1 C12 C11 78.90(8) . . . . ?
C5 P1 C12 C7 -4.68(7) . . . . ?
I1 P1 C12 C7 -104.73(6) . . . . ?

loop_
_cod_related_entry_id
_cod_related_entry_database
_cod_related_entry_code
1 ChemSpider 30660778
